data_1550186
loop_
_publ_author_name
'Yang, Xuemei'
'Elrod, Lindy C.'
'Reibenspies, Joseph'
'Hall, Michael B.'
'Darensbourg, Marcetta Y.'

_publ_section_title
;
 Oxygen Uptake in Complexes Related to [NiFeS] and [NiFeSe] Hydrogenase
 Active Sites
;
_journal_name_full 'Chemical Science'
_journal_paper_doi 10.1039/C8SC04436H
_journal_year 2019
_chemical_formula_moiety 'C14 H22 N2 Ni S Se'
_chemical_formula_sum 'C14 H22 N2 Ni S Se'
_chemical_formula_weight 388.06
_space_group_crystal_system monoclinic
_space_group_IT_number 14
_space_group_name_Hall '-P 2ybc'
_space_group_name_H-M_alt 'P 1 21/c 1'
_symmetry_space_group_name_Hall '-P 2ybc'
_symmetry_space_group_name_H-M 'P 1 21/c 1'
_atom_sites_solution_hydrogens geom
_atom_sites_solution_primary dual
_audit_creation_date 2017-10-11
_audit_creation_method
;
Olex2 1.2
(compiled 2017.08.10 svn.r3458 for OlexSys, GUI svn.r5381)
;
_audit_update_record
;
2018-08-11 deposited with the CCDC.
2018-11-05 downloaded from the CCDC.
;
_cell_angle_alpha 90
_cell_angle_beta 107.667(10)
_cell_angle_gamma 90
_cell_formula_units_Z 4
_cell_length_a 8.3021(14)
_cell_length_b 16.204(3)
_cell_length_c 11.6290(17)
_cell_measurement_reflns_used 9945
_cell_measurement_temperature 100
_cell_measurement_theta_max 72.452
_cell_measurement_theta_min 4.833
_cell_volume 1490.6(4)
_computing_cell_refinement 'SAINT v8.37A (Bruker, 2015)'
_computing_data_reduction 'SAINT v8.37A (Bruker, 2015)'
_computing_molecular_graphics 'Olex2 (Dolomanov et al., 2009)'
_computing_publication_material 'Olex2 (Dolomanov et al., 2009)'
_computing_structure_refinement 'ShelXL (Sheldrick, 2015)'
_computing_structure_solution 'ShelXT (Sheldrick, 2015)'
_diffrn_ambient_temperature 100
_diffrn_detector 'Bruker CMOS area detector'
_diffrn_detector_area_resol_mean 10.5
_diffrn_detector_type 'CMOS area detector'
_diffrn_measured_fraction_theta_full 1.000
_diffrn_measured_fraction_theta_max 0.995
_diffrn_measurement_device 'three-circle diffractometer'
_diffrn_measurement_device_type 'Bruker CMOS area detector'
_diffrn_measurement_method '\w and \f scans'
_diffrn_radiation_monochromator 'mirror optics'
_diffrn_radiation_probe x-ray
_diffrn_radiation_type CuK\a
_diffrn_radiation_wavelength 1.54184
_diffrn_reflns_av_R_equivalents 0.0475
_diffrn_reflns_av_unetI/netI 0.0223
_diffrn_reflns_Laue_measured_fraction_full 1.000
_diffrn_reflns_Laue_measured_fraction_max 0.995
_diffrn_reflns_limit_h_max 10
_diffrn_reflns_limit_h_min -10
_diffrn_reflns_limit_k_max 20
_diffrn_reflns_limit_k_min -19
_diffrn_reflns_limit_l_max 14
_diffrn_reflns_limit_l_min -14
_diffrn_reflns_number 30535
_diffrn_reflns_point_group_measured_fraction_full 1.000
_diffrn_reflns_point_group_measured_fraction_max 0.995
_diffrn_reflns_theta_full 67.684
_diffrn_reflns_theta_max 72.697
_diffrn_reflns_theta_min 4.835
_diffrn_source 'microfocus sealed X-ray tube'
_diffrn_source_target Mo
_diffrn_source_type 'Incoatec I\ms'
_diffrn_standards_number 0
_exptl_absorpt_coefficient_mu 5.863
_exptl_absorpt_correction_T_max 0.2775
_exptl_absorpt_correction_T_min 0.1498
_exptl_absorpt_correction_type multi-scan
_exptl_absorpt_process_details
'SADABS-2016/2 (Bruker,2016/2) was used for absorption correction. wR2(int) was 0.1097 before and 0.0615 after correction. The Ratio of minimum to maximum transmission is 0.5398. The \l/2 correction factor is Not present.'
_exptl_crystal_colour yellow
_exptl_crystal_colour_primary yellow
_exptl_crystal_density_diffrn 1.729
_exptl_crystal_description block
_exptl_crystal_F_000 792
_exptl_crystal_size_max 0.1
_exptl_crystal_size_mid 0.1
_exptl_crystal_size_min 0.1
_refine_diff_density_max 0.952
_refine_diff_density_min -0.398
_refine_diff_density_rms 0.083
_refine_ls_extinction_method none
_refine_ls_goodness_of_fit_ref 1.073
_refine_ls_hydrogen_treatment constr
_refine_ls_matrix_type full
_refine_ls_number_parameters 173
_refine_ls_number_reflns 2947
_refine_ls_number_restraints 0
_refine_ls_restrained_S_all 1.073
_refine_ls_R_factor_all 0.0418
_refine_ls_R_factor_gt 0.0332
_refine_ls_shift/su_max 0.001
_refine_ls_shift/su_mean 0.000
_refine_ls_structure_factor_coef Fsqd
_refine_ls_weighting_details 'w=1/[\s^2^(Fo^2^)+(0.0372P)^2^+2.2608P] where P=(Fo^2^+2Fc^2^)/3'
_refine_ls_weighting_scheme calc
_refine_ls_wR_factor_gt 0.0774
_refine_ls_wR_factor_ref 0.0809
_reflns_Friedel_coverage 0.000
_reflns_number_gt 2566
_reflns_number_total 2947
_reflns_threshold_expression 'I > 2\s(I)'
_cod_data_source_file c8sc04436h2.cif
_cod_data_source_block nise
_cod_original_cell_volume 1490.7(5)
_cod_database_code 1550186
_shelx_shelxl_version_number 2017/1
_shelx_space_group_comment
;
The symmetry employed for this shelxl refinement is uniquely defined
by the following loop, which should always be used as a source of
symmetry information in preference to the above space-group names.
They are only intended as comments.
;
_shelx_estimated_absorpt_t_max 0.592
_shelx_estimated_absorpt_t_min 0.592
_olex2_refinement_description
;
1. Fixed Uiso
 At 1.2 times of:
  All C(H) groups, All C(H,H) groups
 At 1.5 times of:
  All C(H,H,H) groups
2.a Secondary CH2 refined with riding coordinates:
 C1(H1A,H1B), C2(H2A,H2B), C3(H3A,H3B), C4(H4A,H4B), C5(H5A,H5B), C6(H6A,H6B),
 C7(H7A,H7B)
2.b Aromatic/amide H refined with riding coordinates:
 C10(H10), C11(H11), C12(H12), C13(H13), C14(H14)
2.c Idealised Me refined as rotating group:
 C8(H8A,H8B,H8C)
;
_olex2_submission_special_instructions 'No special instructions were received'

loop_
_space_group_symop_operation_xyz
'x, y, z'
'-x, y+1/2, -z+1/2'
'-x, -y, -z'
'x, -y-1/2, z-1/2'

loop_
_atom_site_label
_atom_site_type_symbol
_atom_site_fract_x
_atom_site_fract_y
_atom_site_fract_z
_atom_site_U_iso_or_equiv
_atom_site_adp_type
_atom_site_occupancy
_atom_site_site_symmetry_order
_atom_site_calc_flag
_atom_site_refinement_flags_posn
Se1 Se 0.53766(4) 0.44856(2) 0.21557(3) 0.02631(11) Uani 1 1 d .
Ni1 Ni 0.56112(6) 0.33691(3) 0.34301(4) 0.02167(14) Uani 1 1 d .
S1 S 0.82757(9) 0.32066(4) 0.37027(7) 0.02340(16) Uani 1 1 d .
N1 N 0.5653(3) 0.24987(15) 0.4592(2) 0.0249(5) Uani 1 1 d .
N2 N 0.3179(3) 0.33826(16) 0.3333(2) 0.0263(6) Uani 1 1 d .
C1 C 0.8718(4) 0.2469(2) 0.4948(3) 0.0294(7) Uani 1 1 d .
H1A H 0.966835 0.210617 0.492580 0.035 Uiso 1 1 calc R
H1B H 0.904975 0.276807 0.572701 0.035 Uiso 1 1 calc R
C2 C 0.7184(4) 0.1960(2) 0.4846(3) 0.0316(7) Uani 1 1 d .
H2A H 0.733081 0.165344 0.560711 0.038 Uiso 1 1 calc R
H2B H 0.703202 0.155276 0.418610 0.038 Uiso 1 1 calc R
C3 C 0.4108(4) 0.1982(2) 0.4137(3) 0.0324(7) Uani 1 1 d .
H3A H 0.380280 0.174328 0.482634 0.039 Uiso 1 1 calc R
H3B H 0.433239 0.152161 0.364653 0.039 Uiso 1 1 calc R
C4 C 0.2640(4) 0.2505(2) 0.3367(3) 0.0314(7) Uani 1 1 d .
H4A H 0.225076 0.228104 0.253602 0.038 Uiso 1 1 calc R
H4B H 0.168413 0.247794 0.370779 0.038 Uiso 1 1 calc R
C5 C 0.5635(4) 0.2958(2) 0.5700(3) 0.0297(7) Uani 1 1 d .
H5A H 0.650334 0.339784 0.586301 0.036 Uiso 1 1 calc R
H5B H 0.593714 0.257509 0.639618 0.036 Uiso 1 1 calc R
C6 C 0.3927(4) 0.3345(2) 0.5590(3) 0.0328(7) Uani 1 1 d .
H6A H 0.313830 0.290007 0.564810 0.039 Uiso 1 1 calc R
H6B H 0.405940 0.371707 0.628805 0.039 Uiso 1 1 calc R
C7 C 0.3123(4) 0.3830(2) 0.4447(3) 0.0310(7) Uani 1 1 d .
H7A H 0.193002 0.394800 0.438761 0.037 Uiso 1 1 calc R
H7B H 0.371630 0.436488 0.449373 0.037 Uiso 1 1 calc R
C8 C 0.1945(4) 0.3780(2) 0.2283(3) 0.0334(7) Uani 1 1 d .
H8A H 0.216213 0.437494 0.230145 0.050 Uiso 1 1 calc GR
H8B H 0.079612 0.368200 0.231865 0.050 Uiso 1 1 calc GR
H8C H 0.206107 0.354549 0.153573 0.050 Uiso 1 1 calc GR
C9 C 0.7523(4) 0.49571(17) 0.2225(3) 0.0228(6) Uani 1 1 d .
C10 C 0.7882(4) 0.51285(18) 0.1143(3) 0.0250(6) Uani 1 1 d .
H10 H 0.712894 0.494550 0.039633 0.030 Uiso 1 1 calc R
C11 C 0.9321(4) 0.55612(18) 0.1158(3) 0.0272(6) Uani 1 1 d .
H11 H 0.954431 0.567825 0.042024 0.033 Uiso 1 1 calc R
C12 C 1.0442(4) 0.5826(2) 0.2235(3) 0.0319(7) Uani 1 1 d .
H12 H 1.142379 0.612858 0.223967 0.038 Uiso 1 1 calc R
C13 C 1.0116(4) 0.56443(19) 0.3316(3) 0.0304(7) Uani 1 1 d .
H13 H 1.088846 0.581637 0.406123 0.036 Uiso 1 1 calc R
C14 C 0.8678(4) 0.52161(18) 0.3308(3) 0.0259(6) Uani 1 1 d .
H14 H 0.846926 0.509562 0.404925 0.031 Uiso 1 1 calc R

loop_
_atom_site_aniso_label
_atom_site_aniso_U_11
_atom_site_aniso_U_22
_atom_site_aniso_U_33
_atom_site_aniso_U_23
_atom_site_aniso_U_13
_atom_site_aniso_U_12
Se1 0.02224(17) 0.02786(18) 0.02700(18) 0.00703(13) 0.00475(13) 0.00176(13)
Ni1 0.0176(3) 0.0243(3) 0.0234(3) 0.0042(2) 0.0067(2) 0.00089(19)
S1 0.0180(3) 0.0261(4) 0.0259(4) 0.0031(3) 0.0063(3) 0.0013(3)
N1 0.0244(13) 0.0239(13) 0.0283(13) 0.0033(10) 0.0108(11) 0.0005(11)
N2 0.0207(12) 0.0321(14) 0.0261(13) 0.0003(11) 0.0070(10) 0.0007(11)
C1 0.0277(16) 0.0278(16) 0.0311(17) 0.0062(13) 0.0066(13) 0.0070(13)
C2 0.0350(18) 0.0250(16) 0.0341(18) 0.0033(13) 0.0096(14) 0.0028(14)
C3 0.0403(19) 0.0277(16) 0.0303(17) -0.0017(13) 0.0123(15) -0.0110(14)
C4 0.0249(16) 0.0411(19) 0.0298(17) -0.0096(14) 0.0106(13) -0.0122(14)
C5 0.0353(17) 0.0291(16) 0.0223(15) 0.0004(12) 0.0054(13) -0.0027(14)
C6 0.0352(18) 0.0411(19) 0.0265(17) -0.0064(14) 0.0160(14) -0.0051(15)
C7 0.0253(16) 0.0351(17) 0.0337(18) -0.0047(14) 0.0105(14) -0.0012(13)
C8 0.0198(15) 0.049(2) 0.0297(18) 0.0003(15) 0.0046(13) 0.0016(14)
C9 0.0255(15) 0.0167(13) 0.0263(15) 0.0018(11) 0.0080(12) 0.0023(11)
C10 0.0323(16) 0.0201(14) 0.0200(15) 0.0004(11) 0.0040(13) 0.0021(12)
C11 0.0370(17) 0.0230(15) 0.0249(15) 0.0046(12) 0.0145(13) 0.0023(13)
C12 0.0351(18) 0.0277(16) 0.0343(18) 0.0003(13) 0.0127(14) -0.0071(14)
C13 0.0368(18) 0.0256(15) 0.0259(16) -0.0024(12) 0.0053(13) -0.0060(14)
C14 0.0350(17) 0.0231(15) 0.0208(15) 0.0014(11) 0.0101(13) 0.0001(13)

loop_
_atom_type_symbol
_atom_type_description
_atom_type_scat_dispersion_real
_atom_type_scat_dispersion_imag
_atom_type_scat_source
C C 0.0181 0.0091 'International Tables Vol C Tables 4.2.6.8 and 6.1.1.4'
H H 0.0000 0.0000 'International Tables Vol C Tables 4.2.6.8 and 6.1.1.4'
N N 0.0311 0.0180 'International Tables Vol C Tables 4.2.6.8 and 6.1.1.4'
Ni Ni -3.0029 0.5091 'International Tables Vol C Tables 4.2.6.8 and 6.1.1.4'
S S 0.3331 0.5567 'International Tables Vol C Tables 4.2.6.8 and 6.1.1.4'
Se Se -0.7943 1.1372 'International Tables Vol C Tables 4.2.6.8 and 6.1.1.4'

loop_
_geom_angle_atom_site_label_1
_geom_angle_atom_site_label_2
_geom_angle_atom_site_label_3
_geom_angle
C9 Se1 Ni1 112.88(9)
S1 Ni1 Se1 94.19(3)
N1 Ni1 Se1 173.53(8)
N1 Ni1 S1 90.46(8)
N1 Ni1 N2 81.45(10)
N2 Ni1 Se1 93.94(8)
N2 Ni1 S1 171.87(8)
C1 S1 Ni1 98.46(11)
C2 N1 Ni1 113.27(19)
C3 N1 Ni1 109.18(19)
C3 N1 C2 109.3(2)
C3 N1 C5 110.8(2)
C5 N1 Ni1 103.60(18)
C5 N1 C2 110.6(2)
C4 N2 Ni1 107.13(19)
C4 N2 C7 110.5(2)
C7 N2 Ni1 104.71(18)
C8 N2 Ni1 119.2(2)
C8 N2 C4 107.3(2)
C8 N2 C7 107.9(2)
C2 C1 S1 109.7(2)
C1 C2 N1 110.3(3)
N1 C3 C4 110.1(2)
N2 C4 C3 110.5(2)
N1 C5 C6 112.8(3)
C7 C6 C5 116.1(3)
N2 C7 C6 112.7(3)
C10 C9 Se1 119.2(2)
C14 C9 Se1 122.2(2)
C14 C9 C10 118.3(3)
C11 C10 C9 120.4(3)
C10 C11 C12 120.7(3)
C11 C12 C13 119.3(3)
C14 C13 C12 120.3(3)
C13 C14 C9 120.9(3)

loop_
_geom_bond_atom_site_label_1
_geom_bond_atom_site_label_2
_geom_bond_distance
Se1 Ni1 2.3092(6)
Se1 C9 1.918(3)
Ni1 S1 2.1535(9)
Ni1 N1 1.946(2)
Ni1 N2 1.988(3)
S1 C1 1.827(3)
N1 C2 1.496(4)
N1 C3 1.489(4)
N1 C5 1.493(4)
N2 C4 1.495(4)
N2 C7 1.497(4)
N2 C8 1.482(4)
C1 C2 1.492(5)
C3 C4 1.530(5)
C5 C6 1.520(5)
C6 C7 1.514(5)
C9 C10 1.406(4)
C9 C14 1.395(4)
C10 C11 1.381(4)
C11 C12 1.383(5)
C12 C13 1.395(5)
C13 C14 1.378(5)
